data_7122997
loop_
_publ_author_name
'Evans, Hayden'
'Deng, Zeyu'
'Collings, Ines'
'Wu, Yue'
'Andrews, Jessica L.'
'Pilar, Kartik'
'Tuffnell, Joshua Mark'
'Wu, Guang'
'Wang, John'
'Dutton, S. E. E.'
'Bristowe, Paul'
'Seshadri, Ram'
'Cheetham, Anthony K.'

_publ_section_title
;
 Polymorphism in M(H2PO2)3 (M = V, Al, Ga) compounds with the
 perovskite-related ReO3 structure.
;
_journal_name_full 'Chemical Communications'
_journal_paper_doi 10.1039/C9CC00118B
_journal_year 2019
_chemical_formula_moiety 'Ga2 H12 O12 P6'
_chemical_formula_sum 'Ga2 H12 O12 P6'
_chemical_formula_weight 529.36
_space_group_crystal_system monoclinic
_space_group_IT_number 14
_space_group_name_Hall '-P 2yn'
_space_group_name_H-M_alt 'P 1 21/n 1'
_symmetry_space_group_name_Hall '-P 2yn'
_symmetry_space_group_name_H-M 'P 1 21/n 1'
_atom_sites_solution_hydrogens difmap
_audit_creation_method SHELXL-2016/6
_audit_update_record
;
2019-01-03 deposited with the CCDC.
2019-02-06 downloaded from the CCDC.
;
_cell_angle_alpha 90
_cell_angle_beta 107.683(12)
_cell_angle_gamma 90
_cell_formula_units_Z 4
_cell_length_a 11.3584(6)
_cell_length_b 11.10520(10)
_cell_length_c 11.3265(19)
_cell_measurement_reflns_used 2212
_cell_measurement_temperature 293(2)
_cell_measurement_theta_max 21.2450
_cell_measurement_theta_min 2.1180
_cell_volume 1361.2(3)
_computing_structure_refinement 'SHELXL-2016/6 (Sheldrick, 2016)'
_computing_structure_solution 'SHELXT 2014/5 (Sheldrick, 2014)'
_diffrn_ambient_pressure '1.33 GPa'
_diffrn_ambient_temperature 293(2)
_diffrn_detector_area_resol_mean 7
_diffrn_measured_fraction_theta_full 0.413
_diffrn_measured_fraction_theta_max 0.249
_diffrn_measurement_device_type 'ID15B beamline, ESRF'
_diffrn_measurement_method 'omega scans'
_diffrn_radiation_type synchrotron
_diffrn_radiation_wavelength 0.41112
_diffrn_reflns_av_R_equivalents 0.0279
_diffrn_reflns_av_unetI/netI 0.0338
_diffrn_reflns_Laue_measured_fraction_full 0.413
_diffrn_reflns_Laue_measured_fraction_max 0.249
_diffrn_reflns_limit_h_max 18
_diffrn_reflns_limit_h_min -19
_diffrn_reflns_limit_k_max 17
_diffrn_reflns_limit_k_min -17
_diffrn_reflns_limit_l_max 9
_diffrn_reflns_limit_l_min -12
_diffrn_reflns_number 4568
_diffrn_reflns_point_group_measured_fraction_full 0.413
_diffrn_reflns_point_group_measured_fraction_max 0.249
_diffrn_reflns_theta_full 14.281
_diffrn_reflns_theta_max 22.033
_diffrn_reflns_theta_min 1.667
_diffrn_source synchrotron
_exptl_absorpt_coefficient_mu 1.044
_exptl_absorpt_correction_T_max 1.00000
_exptl_absorpt_correction_T_min 0.78969
_exptl_absorpt_correction_type multi-scan
_exptl_absorpt_process_details
;
CrysAlisPro 1.171.38.43 (Rigaku Oxford Diffraction, 2015)
Empirical absorption correction using spherical harmonics,
 implemented in SCALE3 ABSPACK scaling algorithm.
;
_exptl_crystal_colour colourless
_exptl_crystal_density_diffrn 2.583
_exptl_crystal_description block
_exptl_crystal_F_000 1040
_exptl_crystal_size_max 0.100
_exptl_crystal_size_mid 0.100
_exptl_crystal_size_min 0.050
_refine_diff_density_max 0.412
_refine_diff_density_min -0.291
_refine_diff_density_rms 0.072
_refine_ls_extinction_method none
_refine_ls_goodness_of_fit_ref 1.107
_refine_ls_hydrogen_treatment refxyz
_refine_ls_matrix_type full
_refine_ls_number_parameters 217
_refine_ls_number_reflns 2156
_refine_ls_number_restraints 60
_refine_ls_restrained_S_all 1.096
_refine_ls_R_factor_all 0.0315
_refine_ls_R_factor_gt 0.0274
_refine_ls_shift/su_max 0.002
_refine_ls_shift/su_mean 0.000
_refine_ls_structure_factor_coef Fsqd
_refine_ls_weighting_details 'w=1/[\s^2^(Fo^2^)+(0.0321P)^2^+0.6735P] where P=(Fo^2^+2Fc^2^)/3'
_refine_ls_weighting_scheme calc
_refine_ls_wR_factor_gt 0.0697
_refine_ls_wR_factor_ref 0.0761
_reflns_Friedel_coverage 0.000
_reflns_number_gt 1925
_reflns_number_total 2156
_reflns_threshold_expression 'I > 2\s(I)'
_cod_data_source_file c9cc00118b6.cif
_cod_data_source_block GaPO_c5_p6
_cod_database_code 7122997
_shelx_shelxl_version_number 2016/6
_shelx_space_group_comment
;
The symmetry employed for this shelxl refinement is uniquely defined
by the following loop, which should always be used as a source of
symmetry information in preference to the above space-group names.
They are only intended as comments.
;

loop_
_space_group_symop_operation_xyz
'x, y, z'
'-x+1/2, y+1/2, -z+1/2'
'-x, -y, -z'
'x-1/2, -y-1/2, z-1/2'

loop_
_atom_site_label
_atom_site_type_symbol
_atom_site_fract_x
_atom_site_fract_y
_atom_site_fract_z
_atom_site_U_iso_or_equiv
_atom_site_adp_type
_atom_site_occupancy
_atom_site_site_symmetry_order
_atom_site_calc_flag
_atom_site_refinement_flags_posn
_atom_site_refinement_flags_adp
Ga1 Ga 0.75640(4) 0.74125(2) 0.19158(8) 0.0177(4) Uani 1 1 d . .
Ga2 Ga 0.74996(4) 0.73031(2) 0.69584(7) 0.0167(4) Uani 1 1 d . .
P1 P 0.46993(10) 0.68269(6) 0.56781(19) 0.0212(9) Uani 1 1 d D U
H1 H 0.467(4) 0.753(3) 0.473(6) 0.025 Uiso 1 1 d D U
H1B H 0.409(4) 0.589(3) 0.515(7) 0.025 Uiso 1 1 d D U
P2 P 0.50392(11) 0.63556(6) 0.2148(2) 0.0306(10) Uani 1 1 d D U
H2 H 0.546(5) 0.528(3) 0.260(8) 0.037 Uiso 1 1 d D U
H2B H 0.465(4) 0.595(4) 0.095(5) 0.037 Uiso 1 1 d D U
P3 P 0.67642(10) 1.00760(5) 0.64237(18) 0.0221(8) Uani 1 1 d D U
H3 H 0.787(5) 1.023(3) 0.641(8) 0.027 Uiso 1 1 d D U
H3B H 0.597(4) 1.058(3) 0.549(6) 0.027 Uiso 1 1 d D U
P4 P 0.71139(12) 0.96450(6) 0.3377(2) 0.0248(10) Uani 1 1 d D U
H4 H 0.703(5) 0.903(3) 0.438(6) 0.030 Uiso 1 1 d D U
H4B H 0.601(4) 0.983(3) 0.271(6) 0.030 Uiso 1 1 d D U
P5 P 0.82276(11) 0.62304(6) 0.46726(19) 0.0226(9) Uani 1 1 d D U
H5 H 0.751(5) 0.536(3) 0.459(7) 0.027 Uiso 1 1 d D U
H5B H 0.933(4) 0.576(3) 0.543(6) 0.027 Uiso 1 1 d D U
P6 P 0.62269(11) 0.77637(6) 0.9056(2) 0.0182(9) Uani 1 1 d D U
H6 H 0.539(4) 0.689(3) 0.878(7) 0.022 Uiso 1 1 d D U
H6B H 0.557(4) 0.865(3) 0.833(6) 0.022 Uiso 1 1 d D U
O1 O 0.4097(3) 0.7453(2) 0.6523(6) 0.029(3) Uani 1 1 d D U
O2 O 0.5986(3) 0.63611(15) 0.6327(5) 0.027(3) Uani 1 1 d D U
O3 O 0.3968(3) 0.66920(18) 0.2597(5) 0.025(3) Uani 1 1 d D U
O4 O 0.6057(3) 0.72560(19) 0.2421(6) 0.033(3) Uani 1 1 d D U
O5 O 0.6471(3) 0.87494(14) 0.6424(5) 0.017(2) Uani 1 1 d D U
O6 O 0.6615(3) 1.07778(16) 0.7514(5) 0.026(2) Uani 1 1 d D U
O7 O 0.7708(3) 1.08363(17) 0.3896(6) 0.026(3) Uani 1 1 d D U
O8 O 0.7843(3) 0.89771(17) 0.2680(6) 0.029(3) Uani 1 1 d D U
O9 O 0.7871(4) 0.72214(18) 0.5414(6) 0.033(3) Uani 1 1 d D U
O10 O 0.8485(3) 0.6625(2) 0.3502(6) 0.026(3) Uani 1 1 d D U
O11 O 0.6575(4) 0.81688(19) 1.0389(6) 0.022(2) Uani 1 1 d D U
O12 O 0.7318(3) 0.74337(18) 0.8619(6) 0.021(3) Uani 1 1 d D U

loop_
_atom_site_aniso_label
_atom_site_aniso_U_11
_atom_site_aniso_U_22
_atom_site_aniso_U_33
_atom_site_aniso_U_23
_atom_site_aniso_U_13
_atom_site_aniso_U_12
Ga1 0.0199(3) 0.01592(13) 0.0205(13) -0.00150(18) 0.0109(6) -0.00158(10)
Ga2 0.0183(3) 0.01510(13) 0.0191(12) 0.00164(17) 0.0092(6) 0.00279(10)
P1 0.0192(7) 0.0190(3) 0.027(3) -0.0025(4) 0.0095(14) -0.0013(3)
P2 0.0201(7) 0.0238(3) 0.053(3) -0.0037(5) 0.0191(15) -0.0008(3)
P3 0.0231(6) 0.0138(2) 0.033(3) -0.0009(4) 0.0140(13) -0.0002(2)
P4 0.0349(8) 0.0156(3) 0.029(3) 0.0001(4) 0.0170(15) -0.0010(3)
P5 0.0269(7) 0.0188(3) 0.027(3) 0.0014(5) 0.0146(14) 0.0020(3)
P6 0.0164(7) 0.0213(3) 0.018(3) 0.0003(5) 0.0067(14) 0.0012(3)
O1 0.024(2) 0.0424(12) 0.027(10) -0.0100(18) 0.016(5) -0.0046(10)
O2 0.0216(19) 0.0161(8) 0.042(8) 0.0005(13) 0.005(4) 0.0007(7)
O3 0.017(2) 0.0293(9) 0.030(9) -0.0016(15) 0.010(4) 0.0006(8)
O4 0.029(2) 0.0328(10) 0.045(9) -0.0049(16) 0.023(5) -0.0072(10)
O5 0.0197(18) 0.0141(7) 0.016(7) -0.0012(12) 0.003(4) -0.0003(7)
O6 0.029(2) 0.0198(8) 0.034(8) -0.0093(13) 0.019(4) -0.0089(8)
O7 0.048(3) 0.0161(9) 0.013(9) -0.0017(14) 0.007(5) -0.0015(9)
O8 0.035(2) 0.0221(9) 0.036(9) -0.0090(15) 0.020(4) -0.0070(9)
O9 0.057(3) 0.0223(9) 0.030(9) 0.0046(16) 0.027(5) 0.0108(11)
O10 0.026(2) 0.0351(11) 0.018(8) 0.0021(17) 0.011(4) 0.0025(10)
O11 0.030(2) 0.0258(9) 0.011(8) -0.0005(16) 0.006(4) 0.0078(10)
O12 0.021(2) 0.0282(9) 0.017(8) 0.0037(15) 0.009(4) 0.0067(8)

loop_
_atom_type_symbol
_atom_type_description
_atom_type_scat_dispersion_real
_atom_type_scat_dispersion_imag
_atom_type_scat_source
H H 0.0000 0.0000 'International Tables Vol C Tables 4.2.6.8 and 6.1.1.4'
O O 0.0018 0.0018 'International Tables Vol C Tables 4.2.6.8 and 6.1.1.4'
P P 0.0349 0.0308 'International Tables Vol C Tables 4.2.6.8 and 6.1.1.4'
Ga Ga 0.2724 0.6060 'International Tables Vol C Tables 4.2.6.8 and 6.1.1.4'

loop_
_geom_angle_atom_site_label_1
_geom_angle_atom_site_label_2
_geom_angle_atom_site_label_3
_geom_angle
_geom_angle_site_symmetry_1
_geom_angle_site_symmetry_3
O8 Ga1 O1 89.84(13) . 4_675
O8 Ga1 O11 88.9(2) . 1_554
O1 Ga1 O11 94.6(2) 4_675 1_554
O8 Ga1 O7 178.59(18) . 2_645
O1 Ga1 O7 89.17(13) 4_675 2_645
O11 Ga1 O7 90.1(2) 1_554 2_645
O8 Ga1 O4 89.31(11) . .
O1 Ga1 O4 176.6(3) 4_675 .
O11 Ga1 O4 88.76(19) 1_554 .
O7 Ga1 O4 91.74(12) 2_645 .
O8 Ga1 O10 91.2(2) . .
O1 Ga1 O10 88.8(2) 4_675 .
O11 Ga1 O10 176.67(9) 1_554 .
O7 Ga1 O10 89.7(2) 2_645 .
O4 Ga1 O10 87.92(19) . .
O9 Ga2 O2 93.1(2) . .
O9 Ga2 O3 88.0(2) . 4_676
O2 Ga2 O3 177.40(8) . 4_676
O9 Ga2 O12 173.50(18) . .
O2 Ga2 O12 93.07(18) . .
O3 Ga2 O12 85.93(18) 4_676 .
O9 Ga2 O6 90.13(16) . 2_646
O2 Ga2 O6 87.82(13) . 2_646
O3 Ga2 O6 94.55(13) 4_676 2_646
O12 Ga2 O6 88.02(16) . 2_646
O9 Ga2 O5 91.87(16) . .
O2 Ga2 O5 87.16(12) . .
O3 Ga2 O5 90.44(12) 4_676 .
O12 Ga2 O5 90.51(16) . .
O6 Ga2 O5 174.69(9) 2_646 .
O1 P1 O2 114.1(3) . .
O1 P1 H1 109.8(17) . .
O2 P1 H1 112.2(19) . .
O1 P1 H1B 112.7(18) . .
O2 P1 H1B 104(2) . .
H1 P1 H1B 103(4) . .
O4 P2 O3 114.91(18) . .
O4 P2 H2 111(2) . .
O3 P2 H2 109(2) . .
O4 P2 H2B 115.2(18) . .
O3 P2 H2B 111.3(19) . .
H2 P2 H2B 93(3) . .
O5 P3 O6 115.0(2) . .
O5 P3 H3 110.4(15) . .
O6 P3 H3 107(3) . .
O5 P3 H3B 108.7(18) . .
O6 P3 H3B 103(2) . .
H3 P3 H3B 112(4) . .
O8 P4 O7 112.47(15) . .
O8 P4 H4 112.6(16) . .
O7 P4 H4 104(2) . .
O8 P4 H4B 112(2) . .
O7 P4 H4B 109.2(17) . .
H4 P4 H4B 106(3) . .
O10 P5 O9 115.7(2) . .
O10 P5 H5 117(3) . .
O9 P5 H5 109(2) . .
O10 P5 H5B 106(2) . .
O9 P5 H5B 106(2) . .
H5 P5 H5B 102(3) . .
O11 P6 O12 114.1(3) . .
O11 P6 H6 114(3) . .
O12 P6 H6 110.5(17) . .
O11 P6 H6B 109(3) . .
O12 P6 H6B 109.5(18) . .
H6 P6 H6B 99(3) . .
P1 O1 Ga1 143.0(3) . 4_576
P1 O2 Ga2 127.41(11) . .
P2 O3 Ga2 134.9(3) . 4_575
P2 O4 Ga1 133.4(2) . .
P3 O5 Ga2 133.3(2) . .
P3 O6 Ga2 121.16(14) . 2_656
P4 O7 Ga1 127.5(4) . 2_655
P4 O8 Ga1 129.84(13) . .
P5 O9 Ga2 135.2(2) . .
P5 O10 Ga1 137.24(17) . .
P6 O11 Ga1 131.81(13) . 1_556
P6 O12 Ga2 131.9(3) . .

loop_
_geom_bond_atom_site_label_1
_geom_bond_atom_site_label_2
_geom_bond_distance
_geom_bond_site_symmetry_2
Ga1 O8 1.924(3) .
Ga1 O1 1.929(2) 4_675
Ga1 O11 1.944(6) 1_554
Ga1 O7 1.957(3) 2_645
Ga1 O4 1.970(2) .
Ga1 O10 1.986(6) .
Ga2 O9 1.922(5) .
Ga2 O2 1.953(3) .
Ga2 O3 1.953(3) 4_676
Ga2 O12 1.959(5) .
Ga2 O6 1.968(3) 2_646
Ga2 O5 1.970(3) .
P1 O1 1.505(4) .
P1 O2 1.514(4) .
P1 H1 1.32(5) .
P1 H1B 1.29(4) .
P2 O4 1.489(3) .
P2 O3 1.502(2) .
P2 H2 1.33(4) .
P2 H2B 1.37(5) .
P3 O5 1.5104(17) .
P3 O6 1.513(4) .
P3 H3 1.28(4) .
P3 H3B 1.29(5) .
P4 O8 1.502(3) .
P4 O7 1.520(3) .
P4 H4 1.35(5) .
P4 H4B 1.27(5) .
P5 O10 1.507(5) .
P5 O9 1.512(4) .
P5 H5 1.25(3) .
P5 H5B 1.38(5) .
P6 O11 1.509(7) .
P6 O12 1.513(2) .
P6 H6 1.33(4) .
P6 H6B 1.35(4) .
